data_2227480
loop_
_publ_author_name
'Zhao, Lin-xiu'
'Cui, Jian-lan'
'Cao, Duan-lin'

_publ_section_title
;
 3-Ethoxy-2-hydroxybenzaldehyde 2,4-dinitrophenylhydrazone
 <i>N</i>,<i>N</i>-dimethylformamide monosolvate
;
_journal_coeditor_code HB5578
_journal_issue 9
_journal_name_full 'Acta Crystallographica Section E'
_journal_page_first o2205
_journal_paper_doi 10.1107/S1600536810029983
_journal_volume 66
_journal_year 2010
_chemical_formula_iupac 'C15 H14 N4 O6, C3 N7 N O'
_chemical_formula_moiety 'C15 H14 N4 O6, C3 N7 N O'
_chemical_formula_sum 'C18 H21 N5 O7'
_chemical_formula_weight 419.40
_chemical_name_systematic
;
3-Ethoxy-2-hydroxybenzaldehyde 2,4-dinitrophenylhydrazone
<i>N</i>,<i>N</i>-dimethylformamide monosolvate
;
_space_group_IT_number 2
_symmetry_cell_setting triclinic
_symmetry_space_group_name_Hall '-P 1'
_symmetry_space_group_name_H-M 'P -1'
_atom_sites_solution_hydrogens geom
_atom_sites_solution_primary direct
_atom_sites_solution_secondary difmap
_cell_angle_alpha 84.677(7)
_cell_angle_beta 81.562(7)
_cell_angle_gamma 68.707(8)
_cell_formula_units_Z 2
_cell_length_a 7.1070(6)
_cell_length_b 7.7200(7)
_cell_length_c 19.4790(19)
_cell_measurement_reflns_used 1739
_cell_measurement_temperature 293(2)
_cell_measurement_theta_max 26.37
_cell_measurement_theta_min 3.14
_cell_volume 984.10(16)
_computing_cell_refinement 'SAINT (Bruker, 1998)'
_computing_data_collection 'SMART (Bruker, 1998)'
_computing_data_reduction 'SAINT (Bruker, 1998)'
_computing_molecular_graphics 'SHELXTL (Sheldrick, 2008)'
_computing_publication_material 'SHELXTL (Sheldrick, 2008)'
_computing_structure_refinement 'SHELXTL (Sheldrick, 2008)'
_computing_structure_solution 'SHELXTL (Sheldrick, 2008)'
_diffrn_ambient_temperature 293(2)
_diffrn_measured_fraction_theta_full 0.998
_diffrn_measured_fraction_theta_max 0.998
_diffrn_measurement_device_type 'Bruker SMART CCD'
_diffrn_measurement_method '\w scans'
_diffrn_radiation_monochromator graphite
_diffrn_radiation_source 'fine-focus sealed tube'
_diffrn_radiation_type MoK\a
_diffrn_radiation_wavelength 0.71073
_diffrn_reflns_av_R_equivalents 0.0275
_diffrn_reflns_av_sigmaI/netI 0.0927
_diffrn_reflns_limit_h_max 8
_diffrn_reflns_limit_h_min -8
_diffrn_reflns_limit_k_max 9
_diffrn_reflns_limit_k_min -9
_diffrn_reflns_limit_l_max 24
_diffrn_reflns_limit_l_min -14
_diffrn_reflns_number 6788
_diffrn_reflns_theta_full 26.37
_diffrn_reflns_theta_max 26.37
_diffrn_reflns_theta_min 3.07
_exptl_absorpt_coefficient_mu 0.111
_exptl_absorpt_correction_T_max 0.978
_exptl_absorpt_correction_T_min 0.974
_exptl_absorpt_correction_type multi-scan
_exptl_absorpt_process_details '(SADABS; Bruker, 1998)'
_exptl_crystal_colour red
_exptl_crystal_density_diffrn 1.415
_exptl_crystal_density_method 'not measured'
_exptl_crystal_description block
_exptl_crystal_F_000 440
_exptl_crystal_size_max 0.20
_exptl_crystal_size_mid 0.18
_exptl_crystal_size_min 0.17
_refine_diff_density_max 0.123
_refine_diff_density_min -0.234
_refine_ls_extinction_method none
_refine_ls_goodness_of_fit_ref 0.738
_refine_ls_hydrogen_treatment constr
_refine_ls_matrix_type full
_refine_ls_number_parameters 271
_refine_ls_number_reflns 4011
_refine_ls_number_restraints 0
_refine_ls_restrained_S_all 0.738
_refine_ls_R_factor_all 0.1179
_refine_ls_R_factor_gt 0.0394
_refine_ls_shift/su_max 0.000
_refine_ls_shift/su_mean 0.000
_refine_ls_structure_factor_coef Fsqd
_refine_ls_weighting_details 'calc w=1/[\s^2^(Fo^2^)+(0.0323P)^2^] where P=(Fo^2^+2Fc^2^)/3'
_refine_ls_weighting_scheme calc
_refine_ls_wR_factor_gt 0.0665
_refine_ls_wR_factor_ref 0.0760
_reflns_number_gt 1655
_reflns_number_total 4011
_reflns_threshold_expression I>2\s(I)
_cod_data_source_file hb5578.cif
_cod_data_source_block I
_cod_database_code 2227480
_cod_database_fobs_code 2227480

loop_
_symmetry_equiv_pos_as_xyz
'x, y, z'
'-x, -y, -z'

loop_
_atom_site_type_symbol
_atom_site_label
_atom_site_fract_x
_atom_site_fract_y
_atom_site_fract_z
_atom_site_U_iso_or_equiv
_atom_site_adp_type
_atom_site_calc_flag
_atom_site_refinement_flags
_atom_site_occupancy
_atom_site_disorder_assembly
_atom_site_disorder_group
N N2 0.7004(2) 0.1384(2) 0.44923(8) 0.0440(4) Uani d . 1 . .
H H2A 0.6798 0.2386 0.4699 0.053 Uiso calc R 1 . .
N N1 0.7508(2) -0.02993(19) 0.48584(9) 0.0428(4) Uani d . 1 . .
O O1 0.82321(18) -0.01826(15) 0.68544(7) 0.0526(4) Uani d . 1 . .
H H1B 0.8425 -0.0301 0.7264 0.079 Uiso calc R 1 . .
O O2 0.8899(2) -0.31145(17) 0.77409(7) 0.0581(4) Uani d . 1 . .
N N3 0.6101(2) 0.4898(2) 0.36575(11) 0.0510(5) Uani d . 1 . .
C C1 0.8135(3) -0.1943(2) 0.59413(10) 0.0375(5) Uani d . 1 . .
C C10 0.6832(3) 0.1462(2) 0.38088(10) 0.0350(5) Uani d . 1 . .
C C15 0.7047(3) -0.0166(2) 0.34804(10) 0.0412(5) Uani d . 1 . .
H H15A 0.7291 -0.1278 0.3743 0.049 Uiso calc R 1 . .
O O3 0.6142(2) 0.49976(17) 0.42849(8) 0.0680(5) Uani d . 1 . .
C C3 0.8759(3) -0.3431(3) 0.70742(11) 0.0429(5) Uani d . 1 . .
C C13 0.6554(3) 0.1492(3) 0.23938(10) 0.0442(5) Uani d . 1 . .
O O4 0.5797(2) 0.62599(17) 0.32584(8) 0.0748(5) Uani d . 1 . .
C C6 0.8332(2) -0.3652(2) 0.56975(10) 0.0435(5) Uani d . 1 . .
H H6A 0.8181 -0.3735 0.5237 0.052 Uiso calc R 1 . .
C C11 0.6432(3) 0.3112(2) 0.33864(11) 0.0380(5) Uani d . 1 . .
C C12 0.6307(3) 0.3106(3) 0.26862(11) 0.0455(5) Uani d . 1 . .
H H12A 0.6054 0.4204 0.2415 0.055 Uiso calc R 1 . .
C C2 0.8389(3) -0.1847(2) 0.66297(11) 0.0390(5) Uani d . 1 . .
C C9 0.7639(2) -0.0246(2) 0.54994(11) 0.0428(5) Uani d . 1 . .
H H9A 0.7416 0.0885 0.5688 0.051 Uiso calc R 1 . .
O O5 0.6626(2) 0.0037(2) 0.14012(8) 0.0852(5) Uani d . 1 . .
C C14 0.6907(3) -0.0156(2) 0.27938(10) 0.0448(5) Uani d . 1 . .
H H14A 0.7046 -0.1247 0.2591 0.054 Uiso calc R 1 . .
O O7 0.1362(3) -0.0784(2) 0.18791(8) 0.0778(5) Uani d . 1 . .
N N4 0.6425(3) 0.1503(3) 0.16536(10) 0.0631(5) Uani d . 1 . .
C C4 0.8958(3) -0.5105(3) 0.68260(11) 0.0491(6) Uani d . 1 . .
H H4A 0.9233 -0.6165 0.7120 0.059 Uiso calc R 1 . .
C C5 0.8748(3) -0.5210(3) 0.61339(11) 0.0494(5) Uani d . 1 . .
H H5A 0.8890 -0.6345 0.5966 0.059 Uiso calc R 1 . .
N N5 0.3469(3) -0.1964(2) 0.09163(11) 0.0652(5) Uani d . 1 . .
O O6 0.6127(3) 0.2979(2) 0.13149(8) 0.0938(6) Uani d . 1 . .
C C16 0.3049(4) -0.1592(3) 0.15849(13) 0.0624(6) Uani d . 1 . .
H H16A 0.4130 -0.1980 0.1849 0.075 Uiso calc R 1 . .
C C8 0.9158(4) -0.3863(3) 0.89285(12) 0.0870(8) Uani d . 1 . .
H H8A 0.9375 -0.4849 0.9280 0.131 Uiso calc R 1 . .
H H8B 0.7849 -0.2919 0.9041 0.131 Uiso calc R 1 . .
H H8C 1.0198 -0.3333 0.8905 0.131 Uiso calc R 1 . .
C C7 0.9238(3) -0.4618(3) 0.82428(11) 0.0698(7) Uani d . 1 . .
H H7A 1.0557 -0.5570 0.8122 0.084 Uiso calc R 1 . .
H H7B 0.8201 -0.5167 0.8261 0.084 Uiso calc R 1 . .
C C18 0.5516(4) -0.2863(3) 0.05946(14) 0.1133(10) Uani d . 1 . .
H H18A 0.6435 -0.3192 0.0941 0.170 Uiso calc R 1 . .
H H18B 0.5874 -0.2030 0.0248 0.170 Uiso calc R 1 . .
H H18C 0.5606 -0.3966 0.0381 0.170 Uiso calc R 1 . .
C C17 0.1878(4) -0.1365(4) 0.04773(13) 0.1068(9) Uani d . 1 . .
H H17A 0.0594 -0.0790 0.0751 0.160 Uiso calc R 1 . .
H H17B 0.1852 -0.2420 0.0259 0.160 Uiso calc R 1 . .
H H17C 0.2122 -0.0485 0.0127 0.160 Uiso calc R 1 . .

loop_
_atom_site_aniso_label
_atom_site_aniso_U_11
_atom_site_aniso_U_22
_atom_site_aniso_U_33
_atom_site_aniso_U_12
_atom_site_aniso_U_13
_atom_site_aniso_U_23
N2 0.0558(12) 0.0373(9) 0.0405(12) -0.0173(8) -0.0075(9) -0.0046(8)
N1 0.0468(11) 0.0406(10) 0.0394(11) -0.0138(8) -0.0066(9) 0.0001(9)
O1 0.0710(10) 0.0503(8) 0.0399(9) -0.0223(7) -0.0123(8) -0.0057(7)
O2 0.0787(11) 0.0601(9) 0.0364(10) -0.0255(7) -0.0109(8) 0.0032(8)
N3 0.0521(12) 0.0397(10) 0.0646(15) -0.0199(8) -0.0064(11) -0.0046(11)
C1 0.0310(12) 0.0441(12) 0.0357(13) -0.0121(9) -0.0008(10) -0.0038(10)
C10 0.0318(12) 0.0361(11) 0.0369(13) -0.0127(9) -0.0012(10) -0.0031(10)
C15 0.0444(13) 0.0343(11) 0.0435(14) -0.0127(9) -0.0045(11) -0.0017(10)
O3 0.0994(13) 0.0524(8) 0.0593(12) -0.0308(8) -0.0135(10) -0.0145(8)
C3 0.0377(13) 0.0500(12) 0.0391(14) -0.0127(10) -0.0051(11) -0.0033(12)
C13 0.0430(13) 0.0568(13) 0.0356(14) -0.0222(10) -0.0019(11) -0.0014(12)
O4 0.1047(12) 0.0379(8) 0.0859(13) -0.0298(8) -0.0211(10) 0.0116(9)
C6 0.0410(13) 0.0485(11) 0.0371(13) -0.0104(9) 0.0009(10) -0.0142(11)
C11 0.0361(12) 0.0322(10) 0.0451(14) -0.0125(9) -0.0001(11) -0.0042(10)
C12 0.0416(13) 0.0453(12) 0.0495(15) -0.0186(10) -0.0032(11) 0.0081(12)
C2 0.0339(12) 0.0384(11) 0.0436(14) -0.0112(9) -0.0023(10) -0.0076(11)
C9 0.0412(13) 0.0473(12) 0.0415(14) -0.0173(10) -0.0017(11) -0.0086(11)
O5 0.1203(15) 0.1035(12) 0.0488(11) -0.0576(11) -0.0052(10) -0.0211(10)
C14 0.0449(13) 0.0449(12) 0.0431(14) -0.0143(9) 0.0006(11) -0.0114(11)
O7 0.0783(12) 0.1091(13) 0.0495(11) -0.0368(10) 0.0068(10) -0.0288(10)
N4 0.0707(14) 0.0849(14) 0.0423(13) -0.0399(12) -0.0008(10) -0.0045(12)
C4 0.0444(14) 0.0444(12) 0.0520(16) -0.0096(10) -0.0038(12) 0.0008(11)
C5 0.0497(14) 0.0396(11) 0.0552(16) -0.0109(9) -0.0013(12) -0.0120(11)
N5 0.0778(16) 0.0675(12) 0.0480(14) -0.0255(11) 0.0068(12) -0.0146(11)
O6 0.1387(16) 0.1069(13) 0.0483(12) -0.0604(11) -0.0215(11) 0.0212(10)
C16 0.079(2) 0.0626(15) 0.0550(18) -0.0345(14) -0.0119(15) -0.0054(13)
C8 0.106(2) 0.1054(19) 0.0458(18) -0.0343(16) -0.0143(16) 0.0096(16)
C7 0.0826(18) 0.0732(15) 0.0496(16) -0.0253(12) -0.0120(14) 0.0128(14)
C18 0.104(2) 0.097(2) 0.125(3) -0.0310(18) 0.041(2) -0.0406(19)
C17 0.135(3) 0.130(2) 0.0534(19) -0.0400(19) -0.0210(18) -0.0117(16)

loop_
_atom_type_symbol
_atom_type_description
_atom_type_scat_dispersion_real
_atom_type_scat_dispersion_imag
_atom_type_scat_source
C C 0.0033 0.0016 'International Tables Vol C Tables 4.2.6.8 and 6.1.1.4'
H H 0.0000 0.0000 'International Tables Vol C Tables 4.2.6.8 and 6.1.1.4'
N N 0.0061 0.0033 'International Tables Vol C Tables 4.2.6.8 and 6.1.1.4'
O O 0.0106 0.0060 'International Tables Vol C Tables 4.2.6.8 and 6.1.1.4'

loop_
_geom_angle_atom_site_label_1
_geom_angle_atom_site_label_2
_geom_angle_atom_site_label_3
_geom_angle_site_symmetry_1
_geom_angle_site_symmetry_3
_geom_angle
_geom_angle_publ_flag
C10 N2 N1 . . 119.90(16) ?
C10 N2 H2A . . 120.1 ?
N1 N2 H2A . . 120.1 ?
C9 N1 N2 . . 115.76(16) ?
C2 O1 H1B . . 109.5 ?
C3 O2 C7 . . 118.68(16) ?
O4 N3 O3 . . 121.94(17) ?
O4 N3 C11 . . 118.91(18) ?
O3 N3 C11 . . 119.16(16) ?
C2 C1 C6 . . 119.10(17) ?
C2 C1 C9 . . 118.88(18) ?
C6 C1 C9 . . 122.02(19) ?
N2 C10 C11 . . 123.56(18) ?
N2 C10 C15 . . 119.93(16) ?
C11 C10 C15 . . 116.50(19) ?
C14 C15 C10 . . 121.93(17) ?
C14 C15 H15A . . 119.0 ?
C10 C15 H15A . . 119.0 ?
O2 C3 C4 . . 126.23(18) ?
O2 C3 C2 . . 113.64(18) ?
C4 C3 C2 . . 120.1(2) ?
C12 C13 C14 . . 120.79(19) ?
C12 C13 N4 . . 119.36(18) ?
C14 C13 N4 . . 119.8(2) ?
C5 C6 C1 . . 120.36(19) ?
C5 C6 H6A . . 119.8 ?
C1 C6 H6A . . 119.8 ?
C12 C11 C10 . . 121.16(19) ?
C12 C11 N3 . . 116.24(17) ?
C10 C11 N3 . . 122.59(19) ?
C13 C12 C11 . . 119.91(18) ?
C13 C12 H12A . . 120.0 ?
C11 C12 H12A . . 120.0 ?
O1 C2 C1 . . 118.32(16) ?
O1 C2 C3 . . 121.61(19) ?
C1 C2 C3 . . 120.06(18) ?
N1 C9 C1 . . 120.57(19) ?
N1 C9 H9A . . 119.7 ?
C1 C9 H9A . . 119.7 ?
C15 C14 C13 . . 119.69(19) ?
C15 C14 H14A . . 120.2 ?
C13 C14 H14A . . 120.2 ?
O6 N4 O5 . . 123.4(2) ?
O6 N4 C13 . . 118.2(2) ?
O5 N4 C13 . . 118.40(19) ?
C3 C4 C5 . . 119.78(18) ?
C3 C4 H4A . . 120.1 ?
C5 C4 H4A . . 120.1 ?
C6 C5 C4 . . 120.52(19) ?
C6 C5 H5A . . 119.7 ?
C4 C5 H5A . . 119.7 ?
C16 N5 C17 . . 120.2(2) ?
C16 N5 C18 . . 122.2(2) ?
C17 N5 C18 . . 117.5(2) ?
O7 C16 N5 . . 125.1(2) ?
O7 C16 H16A . . 117.4 ?
N5 C16 H16A . . 117.4 ?
C7 C8 H8A . . 109.5 ?
C7 C8 H8B . . 109.5 ?
H8A C8 H8B . . 109.5 ?
C7 C8 H8C . . 109.5 ?
H8A C8 H8C . . 109.5 ?
H8B C8 H8C . . 109.5 ?
O2 C7 C8 . . 107.53(18) ?
O2 C7 H7A . . 110.2 ?
C8 C7 H7A . . 110.2 ?
O2 C7 H7B . . 110.2 ?
C8 C7 H7B . . 110.2 ?
H7A C7 H7B . . 108.5 ?
N5 C18 H18A . . 109.5 ?
N5 C18 H18B . . 109.5 ?
H18A C18 H18B . . 109.5 ?
N5 C18 H18C . . 109.5 ?
H18A C18 H18C . . 109.5 ?
H18B C18 H18C . . 109.5 ?
N5 C17 H17A . . 109.5 ?
N5 C17 H17B . . 109.5 ?
H17A C17 H17B . . 109.5 ?
N5 C17 H17C . . 109.5 ?
H17A C17 H17C . . 109.5 ?
H17B C17 H17C . . 109.5 ?

loop_
_geom_bond_atom_site_label_1
_geom_bond_atom_site_label_2
_geom_bond_site_symmetry_2
_geom_bond_distance
_geom_bond_publ_flag
N2 C10 . 1.348(2) ?
N2 N1 . 1.3751(17) ?
N2 H2A . 0.8600 ?
N1 C9 . 1.271(2) ?
O1 C2 . 1.3569(19) ?
O1 H1B . 0.8200 ?
O2 C3 . 1.368(2) ?
O2 C7 . 1.4200(19) ?
N3 O4 . 1.2204(16) ?
N3 O3 . 1.2369(19) ?
N3 C11 . 1.448(2) ?
C1 C2 . 1.391(2) ?
C1 C6 . 1.395(2) ?
C1 C9 . 1.458(2) ?
C10 C11 . 1.411(2) ?
C10 C15 . 1.412(2) ?
C15 C14 . 1.355(2) ?
C15 H15A . 0.9300 ?
C3 C4 . 1.374(2) ?
C3 C2 . 1.397(2) ?
C13 C12 . 1.361(2) ?
C13 C14 . 1.389(2) ?
C13 N4 . 1.457(2) ?
C6 C5 . 1.372(2) ?
C6 H6A . 0.9300 ?
C11 C12 . 1.380(3) ?
C12 H12A . 0.9300 ?
C9 H9A . 0.9300 ?
O5 N4 . 1.228(2) ?
C14 H14A . 0.9300 ?
O7 C16 . 1.215(2) ?
N4 O6 . 1.2263(18) ?
C4 C5 . 1.391(3) ?
C4 H4A . 0.9300 ?
C5 H5A . 0.9300 ?
N5 C16 . 1.327(3) ?
N5 C17 . 1.433(3) ?
N5 C18 . 1.439(3) ?
C16 H16A . 0.9300 ?
C8 C7 . 1.492(3) ?
C8 H8A . 0.9600 ?
C8 H8B . 0.9600 ?
C8 H8C . 0.9600 ?
C7 H7A . 0.9700 ?
C7 H7B . 0.9700 ?
C18 H18A . 0.9600 ?
C18 H18B . 0.9600 ?
C18 H18C . 0.9600 ?
C17 H17A . 0.9600 ?
C17 H17B . 0.9600 ?
C17 H17C . 0.9600 ?

loop_
_geom_hbond_atom_site_label_D
_geom_hbond_atom_site_label_H
_geom_hbond_atom_site_label_A
_geom_hbond_site_symmetry_A
_geom_hbond_distance_DH
_geom_hbond_distance_HA
_geom_hbond_distance_DA
_geom_hbond_angle_DHA
N2 H2A O3 . 0.86 2.01 2.6349(19) 128
O1 H1B O2 . 0.82 2.21 2.6581(15) 115
O1 H1B O7 2_656 0.82 1.98 2.726(2) 150
